data_7061880
loop_
_publ_author_name
'Gholivand, Khodayar'
'Faraghi, Mohammad'
'Tizhoush, Samaneh K.'
'Ahmadi, Sara'
'Yousefian, Mostafa'
'Mohammadpanah, Fahimeh'
'Roe, S. Mark'

_publ_section_title
;
 Synthesis, characterization, biological properties, and molecular docking
 studies of new phosphoramide-based Ag(i) complexes
;
_journal_issue 38
_journal_name_full 'New Journal of Chemistry'
_journal_page_first 18326
_journal_page_last 18335
_journal_paper_doi 10.1039/D2NJ02748H
_journal_volume 46
_journal_year 2022
_chemical_formula_moiety '2(C17 H17 Ag N2 O2 P), 2(N O3)'
_chemical_formula_sum 'C34 H34 Ag2 N6 O10 P2'
_chemical_formula_weight 964.35
_space_group_crystal_system monoclinic
_space_group_IT_number 15
_space_group_name_Hall '-C 2yc'
_space_group_name_H-M_alt 'C 1 2/c 1'
_atom_sites_solution_hydrogens mixed
_audit_creation_date 2021-01-15
_audit_creation_method
;
Olex2 1.3
(compiled 2020.11.12 svn.r5f609507 for OlexSys, GUI svn.r6226)
;
_audit_update_record
;
2022-02-05 deposited with the CCDC.	2022-08-30 downloaded from the CCDC.
;
_cell_angle_alpha 90
_cell_angle_beta 97.289(5)
_cell_angle_gamma 90
_cell_formula_units_Z 4
_cell_length_a 16.6319(8)
_cell_length_b 9.1023(5)
_cell_length_c 24.8356(16)
_cell_measurement_reflns_used 3125
_cell_measurement_temperature 293
_cell_measurement_theta_max 71.0460
_cell_measurement_theta_min 5.3840
_cell_volume 3729.4(4)
_computing_cell_refinement 'CrysAlisPro 1.171.38.46 (Rigaku OD, 2015)'
_computing_data_collection 'CrysAlisPro 1.171.38.46 (Rigaku OD, 2015)'
_computing_data_reduction 'CrysAlisPro 1.171.38.46 (Rigaku OD, 2015)'
_computing_molecular_graphics 'Olex2 1.3 (Dolomanov et al., 2009)'
_computing_publication_material 'Olex2 1.3 (Dolomanov et al., 2009)'
_computing_structure_refinement 'SHELXL 2018/3 (Sheldrick, 2015)'
_computing_structure_solution 'ShelXT (Sheldrick, 2015)'
_diffrn_ambient_temperature 293.0
_diffrn_detector_area_resol_mean 16.1033
_diffrn_detector_type Eos
_diffrn_measured_fraction_theta_full 0.983
_diffrn_measured_fraction_theta_max 0.981
_diffrn_measurement_details
;
List of Runs (angles in degrees, time in seconds):

  # Type    Start    End  Width  t~exp~   \w     \q     \k     \f   Frames
#--------------------------------------------------------------------------
  1  \w     38.00  65.00   1.00   10.00    --   36.88-178.00 -30.00   27
  2  \w     37.00 102.00   1.00   10.00    --   36.88 178.00  30.00   65
  3  \w    -19.00  76.00   1.00   10.00    --   36.88 -99.00  30.00   95
  4  \w     12.00 102.00   1.00   10.00    --   36.88  77.00 150.00   90
  5  \w     51.00  90.00   1.00   60.00    --  107.00-111.00-180.00   39
  6  \w     42.00  69.00   1.00   60.00    --  107.00 -45.00 -30.00   27
  7  \w     97.00 132.00   1.00   60.00    --  107.00  45.00-150.00   35
  8  \w     43.00 124.00   1.00   60.00    --  107.00 -45.00 120.00   81
  9  \w     55.00 128.00   1.00   60.00    --  107.00 -30.00-120.00   73
 10  \w     47.00 128.00   1.00   60.00    --  107.00 -77.00-120.00   81
 11  \w     51.00 102.00   1.00   60.00    --  107.00 178.00  30.00   51
 12  \w     40.00  70.00   1.00   60.00    --  107.00-111.00 -90.00   30
 13  \w     51.00 113.00   1.00   60.00    --  107.00 -87.00  26.51   62
;
_diffrn_measurement_device 'four-circle diffractometer'
_diffrn_measurement_device_type 'Xcalibur, Eos, Gemini ultra'
_diffrn_measurement_method '\w scans'
_diffrn_radiation_type CuK\a
_diffrn_radiation_wavelength 1.54184
_diffrn_reflns_av_R_equivalents 0.0252
_diffrn_reflns_av_unetI/netI 0.0367
_diffrn_reflns_Laue_measured_fraction_full 0.983
_diffrn_reflns_Laue_measured_fraction_max 0.981
_diffrn_reflns_limit_h_max 16
_diffrn_reflns_limit_h_min -19
_diffrn_reflns_limit_k_max 6
_diffrn_reflns_limit_k_min -10
_diffrn_reflns_limit_l_max 24
_diffrn_reflns_limit_l_min -29
_diffrn_reflns_number 6341
_diffrn_reflns_point_group_measured_fraction_full 0.983
_diffrn_reflns_point_group_measured_fraction_max 0.981
_diffrn_reflns_theta_full 67.684
_diffrn_reflns_theta_max 68.251
_diffrn_reflns_theta_min 3.588
_exptl_absorpt_coefficient_mu 9.794
_exptl_absorpt_correction_T_max 1.00000
_exptl_absorpt_correction_T_min 0.40068
_exptl_absorpt_correction_type multi-scan
_exptl_absorpt_process_details
;
CrysAlisPro 1.171.38.46 (Rigaku Oxford Diffraction, 2015)
Empirical absorption correction using spherical harmonics,
 implemented in SCALE3 ABSPACK scaling algorithm.
;
_exptl_crystal_colour colourless
_exptl_crystal_colour_primary colourless
_exptl_crystal_density_diffrn 1.718
_exptl_crystal_description prism
_exptl_crystal_F_000 1936
_exptl_crystal_size_max 0.18
_exptl_crystal_size_mid 0.12
_exptl_crystal_size_min 0.04
_refine_diff_density_max 1.072
_refine_diff_density_min -0.671
_refine_diff_density_rms 0.082
_refine_ls_extinction_method none
_refine_ls_goodness_of_fit_ref 1.064
_refine_ls_hydrogen_treatment constr
_refine_ls_matrix_type full
_refine_ls_number_parameters 245
_refine_ls_number_reflns 3352
_refine_ls_number_restraints 0
_refine_ls_restrained_S_all 1.064
_refine_ls_R_factor_all 0.0466
_refine_ls_R_factor_gt 0.0397
_refine_ls_shift/su_max 0.001
_refine_ls_shift/su_mean 0.000
_refine_ls_structure_factor_coef Fsqd
_refine_ls_weighting_details 'w=1/[\s^2^(Fo^2^)+(0.0677P)^2^] where P=(Fo^2^+2Fc^2^)/3'
_refine_ls_weighting_scheme calc
_refine_ls_wR_factor_gt 0.1081
_refine_ls_wR_factor_ref 0.1139
_reflns_Friedel_coverage 0.000
_reflns_number_gt 2865
_reflns_number_total 3352
_reflns_threshold_expression 'I > 2\s(I)'
_cod_data_source_file d2nj02748h2.cif
_cod_data_source_block as6
_cod_depositor_comments 'Adding full bibliography for 7061880.cif.'
_cod_original_cell_volume 3729.5(4)
_cod_database_code 7061880
_shelx_shelxl_version_number 2018/3
_shelx_space_group_comment
;
The symmetry employed for this shelxl refinement is uniquely defined
by the following loop, which should always be used as a source of
symmetry information in preference to the above space-group names.
They are only intended as comments.
;
_olex2_refinement_description
;
1. Fixed Uiso
 At 1.2 times of:
  All C(H) groups, All N(H) groups
 At 1.5 times of:
  All O(H,H) groups
2.a Rotating group:
 O2(H2A,H2B)
2.b Aromatic/amide H refined with riding coordinates:
 N2(H2), C1(H1), C2(H2C), C3(H3), C5(H5), C7(H7), C8(H8), C9(H9), C10(H10),
 C11(H11), C13(H13), C14(H14), C15(H15), C16(H16), C17(H17)
;
_olex2_submission_special_instructions 'No special instructions were received'
_oxdiff_exptl_absorpt_empirical_details
;
Empirical correction (ABSPACK) includes:
- Absorption correction using spherical harmonics
- Frame scaling
;

loop_
_space_group_symop_operation_xyz
'x, y, z'
'-x, y, -z+1/2'
'x+1/2, y+1/2, z'
'-x+1/2, y+1/2, -z+1/2'
'-x, -y, -z'
'x, -y, z-1/2'
'-x+1/2, -y+1/2, -z'
'x+1/2, -y+1/2, z-1/2'

loop_
_atom_site_label
_atom_site_type_symbol
_atom_site_fract_x
_atom_site_fract_y
_atom_site_fract_z
_atom_site_U_iso_or_equiv
_atom_site_adp_type
_atom_site_occupancy
_atom_site_site_symmetry_order
_atom_site_calc_flag
_atom_site_refinement_flags_posn
_atom_site_refinement_flags_adp
_atom_site_refinement_flags_occupancy
_atom_site_disorder_assembly
_atom_site_disorder_group
Ag1 Ag 0.52114(2) 0.69597(4) 0.46676(2) 0.05982(15) Uani 1 1 d . . . . .
P1 P 0.20344(5) 0.45901(10) 0.38060(3) 0.0390(2) Uani 1 1 d . . . . .
O1 O 0.23963(14) 0.3508(3) 0.42203(11) 0.0480(6) Uani 1 1 d . . . . .
O2 O 0.65421(16) 0.6681(4) 0.48095(13) 0.0644(9) Uani 1 1 d . . . . .
H2A H 0.674020 0.672297 0.517897 0.097 Uiso 1 1 d R U . . .
H2B H 0.682580 0.740231 0.464237 0.097 Uiso 1 1 d R U . . .
N1 N 0.39972(19) 0.7802(4) 0.43963(14) 0.0504(8) Uani 1 1 d . . . . .
N2 N 0.19515(17) 0.6297(4) 0.40105(14) 0.0486(7) Uani 1 1 d . . . . .
H2 H 0.146904 0.660936 0.403354 0.058 Uiso 1 1 calc R U . . .
C1 C 0.3833(3) 0.9231(5) 0.4410(2) 0.0630(11) Uani 1 1 d . . . . .
H1 H 0.425774 0.989260 0.449187 0.076 Uiso 1 1 calc R U . . .
C2 C 0.3053(3) 0.9758(5) 0.4308(3) 0.0729(14) Uani 1 1 d . . . . .
H2C H 0.295216 1.076026 0.432852 0.088 Uiso 1 1 calc R U . . .
C3 C 0.2423(2) 0.8791(5) 0.4175(2) 0.0633(11) Uani 1 1 d . . . . .
H3 H 0.189356 0.913430 0.410146 0.076 Uiso 1 1 calc R U . . .
C4 C 0.2585(2) 0.7295(5) 0.41510(15) 0.0444(8) Uani 1 1 d . . . . .
C5 C 0.3386(2) 0.6856(4) 0.42712(16) 0.0463(8) Uani 1 1 d . . . . .
H5 H 0.350408 0.585785 0.426448 0.056 Uiso 1 1 calc R U . . .
C6 C 0.26345(19) 0.4638(4) 0.32507(14) 0.0411(7) Uani 1 1 d . . . . .
C7 C 0.3320(2) 0.3774(5) 0.32650(16) 0.0496(8) Uani 1 1 d . . . . .
H7 H 0.348552 0.319586 0.356748 0.059 Uiso 1 1 calc R U . . .
C8 C 0.3760(2) 0.3773(5) 0.2825(2) 0.0594(10) Uani 1 1 d . . . . .
H8 H 0.422817 0.320812 0.283698 0.071 Uiso 1 1 calc R U . . .
C9 C 0.3510(3) 0.4597(6) 0.23736(19) 0.0661(12) Uani 1 1 d . . . . .
H9 H 0.379536 0.456499 0.207521 0.079 Uiso 1 1 calc R U . . .
C10 C 0.2831(3) 0.5477(7) 0.2363(2) 0.0761(15) Uani 1 1 d . . . . .
H10 H 0.266676 0.605367 0.206009 0.091 Uiso 1 1 calc R U . . .
C11 C 0.2398(3) 0.5503(6) 0.28005(18) 0.0611(11) Uani 1 1 d . . . . .
H11 H 0.194442 0.610439 0.279285 0.073 Uiso 1 1 calc R U . . .
C12 C 0.10110(19) 0.4112(4) 0.35351(14) 0.0425(7) Uani 1 1 d . . . . .
C13 C 0.0435(2) 0.5147(5) 0.33342(16) 0.0505(8) Uani 1 1 d . . . . .
H13 H 0.056744 0.613988 0.333935 0.061 Uiso 1 1 calc R U . . .
C14 C -0.0339(2) 0.4694(5) 0.31261(18) 0.0588(10) Uani 1 1 d . . . . .
H14 H -0.072675 0.538965 0.299938 0.071 Uiso 1 1 calc R U . . .
C15 C -0.0538(3) 0.3231(6) 0.3105(2) 0.0629(12) Uani 1 1 d . . . . .
H15 H -0.105780 0.293985 0.296246 0.076 Uiso 1 1 calc R U . . .
C16 C 0.0034(3) 0.2187(5) 0.32967(18) 0.0576(10) Uani 1 1 d . . . . .
H16 H -0.009836 0.119429 0.327875 0.069 Uiso 1 1 calc R U . . .
C17 C 0.0802(2) 0.2627(5) 0.35142(16) 0.0479(8) Uani 1 1 d . . . . .
H17 H 0.118279 0.192699 0.364798 0.057 Uiso 1 1 calc R U . . .
O3 O 0.4612(3) 0.7767(5) 0.56466(15) 0.0810(11) Uani 1 1 d . . . . .
O4 O 0.52656(19) 0.5742(4) 0.56264(15) 0.0687(9) Uani 1 1 d . . . . .
O5 O 0.4539(2) 0.6191(5) 0.62706(15) 0.0762(10) Uani 1 1 d . . . . .
N3 N 0.48104(18) 0.6563(4) 0.58500(14) 0.0509(8) Uani 1 1 d . . . . .

loop_
_atom_site_aniso_label
_atom_site_aniso_U_11
_atom_site_aniso_U_22
_atom_site_aniso_U_33
_atom_site_aniso_U_23
_atom_site_aniso_U_13
_atom_site_aniso_U_12
Ag1 0.03124(18) 0.0726(3) 0.0749(2) -0.00245(15) 0.00415(13) 0.00119(11)
P1 0.0289(4) 0.0474(5) 0.0405(4) 0.0003(3) 0.0035(3) 0.0026(3)
O1 0.0345(11) 0.0619(17) 0.0466(13) 0.0111(12) 0.0018(9) 0.0019(11)
O2 0.0327(13) 0.101(3) 0.0584(17) 0.0181(16) 0.0003(11) -0.0066(13)
N1 0.0352(15) 0.058(2) 0.0573(18) -0.0049(15) 0.0024(13) 0.0037(13)
N2 0.0293(13) 0.055(2) 0.0607(18) -0.0086(15) 0.0048(12) 0.0052(12)
C1 0.045(2) 0.056(3) 0.086(3) -0.016(2) 0.005(2) -0.0040(18)
C2 0.055(2) 0.046(3) 0.117(4) -0.019(3) 0.006(2) 0.0064(19)
C3 0.0407(19) 0.058(3) 0.088(3) -0.011(2) -0.0033(19) 0.0084(18)
C4 0.0362(17) 0.051(2) 0.0453(18) -0.0079(15) 0.0024(13) 0.0065(15)
C5 0.0319(16) 0.052(2) 0.055(2) -0.0058(16) 0.0021(14) 0.0037(14)
C6 0.0322(15) 0.047(2) 0.0443(17) -0.0020(14) 0.0063(12) -0.0028(13)
C7 0.0426(18) 0.054(2) 0.053(2) -0.0004(17) 0.0079(15) 0.0050(16)
C8 0.0455(19) 0.062(3) 0.074(3) -0.012(2) 0.0208(18) 0.0008(18)
C9 0.065(3) 0.078(3) 0.061(2) -0.004(2) 0.031(2) -0.011(2)
C10 0.080(3) 0.092(4) 0.060(3) 0.022(3) 0.023(2) 0.007(3)
C11 0.052(2) 0.073(3) 0.060(2) 0.015(2) 0.0112(18) 0.013(2)
C12 0.0319(15) 0.056(2) 0.0400(16) -0.0019(15) 0.0054(12) 0.0001(14)
C13 0.0412(17) 0.052(2) 0.057(2) -0.0020(17) -0.0007(15) 0.0027(15)
C14 0.0388(18) 0.068(3) 0.067(2) -0.002(2) -0.0058(16) 0.0094(18)
C15 0.0360(19) 0.087(4) 0.064(2) -0.009(2) -0.0001(17) -0.0101(19)
C16 0.053(2) 0.062(3) 0.058(2) -0.0063(19) 0.0064(18) -0.0155(18)
C17 0.0437(19) 0.052(2) 0.0478(19) 0.0007(16) 0.0063(15) 0.0004(16)
O3 0.105(3) 0.077(3) 0.066(2) 0.0095(18) 0.031(2) 0.033(2)
O4 0.0516(15) 0.070(2) 0.087(2) -0.0107(17) 0.0179(15) 0.0177(14)
O5 0.0624(18) 0.094(3) 0.077(2) 0.019(2) 0.0266(16) 0.0119(18)
N3 0.0351(15) 0.064(2) 0.0546(18) -0.0018(16) 0.0075(13) 0.0058(14)

loop_
_atom_type_symbol
_atom_type_description
_atom_type_scat_dispersion_real
_atom_type_scat_dispersion_imag
_atom_type_scat_source
C C 0.0181 0.0091 'International Tables Vol C Tables 4.2.6.8 and 6.1.1.4'
H H 0.0000 0.0000 'International Tables Vol C Tables 4.2.6.8 and 6.1.1.4'
Ag Ag 0.1306 4.2820 'International Tables Vol C Tables 4.2.6.8 and 6.1.1.4'
N N 0.0311 0.0180 'International Tables Vol C Tables 4.2.6.8 and 6.1.1.4'
O O 0.0492 0.0322 'International Tables Vol C Tables 4.2.6.8 and 6.1.1.4'
P P 0.2955 0.4335 'International Tables Vol C Tables 4.2.6.8 and 6.1.1.4'

loop_
_geom_angle_atom_site_label_1
_geom_angle_atom_site_label_2
_geom_angle_atom_site_label_3
_geom_angle
_geom_angle_site_symmetry_1
_geom_angle_site_symmetry_3
_geom_angle_publ_flag
N1 Ag1 O2 163.07(13) . . ?
O1 P1 N2 116.86(17) . . ?
O1 P1 C6 109.22(16) . . ?
O1 P1 C12 112.12(17) . . ?
N2 P1 C6 106.82(17) . . ?
N2 P1 C12 103.36(17) . . ?
C12 P1 C6 107.97(15) . . ?
Ag1 O2 H2A 111.9 . . ?
Ag1 O2 H2B 113.6 . . ?
H2A O2 H2B 105.8 . . ?
C1 N1 Ag1 121.3(3) . . ?
C1 N1 C5 118.9(3) . . ?
C5 N1 Ag1 119.4(3) . . ?
P1 N2 H2 116.6 . . ?
C4 N2 P1 126.8(2) . . ?
C4 N2 H2 116.6 . . ?
N1 C1 H1 119.1 . . ?
N1 C1 C2 121.8(4) . . ?
C2 C1 H1 119.1 . . ?
C1 C2 H2C 120.2 . . ?
C3 C2 C1 119.5(5) . . ?
C3 C2 H2C 120.2 . . ?
C2 C3 H3 120.3 . . ?
C2 C3 C4 119.3(4) . . ?
C4 C3 H3 120.3 . . ?
C3 C4 N2 120.1(3) . . ?
C5 C4 N2 122.6(4) . . ?
C5 C4 C3 117.4(4) . . ?
N1 C5 C4 123.0(4) . . ?
N1 C5 H5 118.5 . . ?
C4 C5 H5 118.5 . . ?
C7 C6 P1 120.1(3) . . ?
C7 C6 C11 119.6(3) . . ?
C11 C6 P1 120.3(3) . . ?
C6 C7 H7 120.2 . . ?
C6 C7 C8 119.7(4) . . ?
C8 C7 H7 120.2 . . ?
C7 C8 H8 119.8 . . ?
C9 C8 C7 120.5(4) . . ?
C9 C8 H8 119.8 . . ?
C8 C9 H9 120.1 . . ?
C8 C9 C10 119.8(4) . . ?
C10 C9 H9 120.1 . . ?
C9 C10 H10 119.9 . . ?
C11 C10 C9 120.2(5) . . ?
C11 C10 H10 119.9 . . ?
C6 C11 H11 119.9 . . ?
C10 C11 C6 120.2(4) . . ?
C10 C11 H11 119.9 . . ?
C13 C12 P1 123.1(3) . . ?
C13 C12 C17 119.1(4) . . ?
C17 C12 P1 117.9(3) . . ?
C12 C13 H13 120.1 . . ?
C14 C13 C12 119.8(4) . . ?
C14 C13 H13 120.1 . . ?
C13 C14 H14 119.6 . . ?
C15 C14 C13 120.8(4) . . ?
C15 C14 H14 119.6 . . ?
C14 C15 H15 120.0 . . ?
C14 C15 C16 120.0(4) . . ?
C16 C15 H15 120.0 . . ?
C15 C16 H16 120.1 . . ?
C17 C16 C15 119.7(4) . . ?
C17 C16 H16 120.1 . . ?
C12 C17 H17 119.7 . . ?
C16 C17 C12 120.6(4) . . ?
C16 C17 H17 119.7 . . ?
O3 N3 O4 119.8(4) . . ?
O3 N3 O5 118.8(4) . . ?
O5 N3 O4 121.4(4) . . ?

loop_
_geom_bond_atom_site_label_1
_geom_bond_atom_site_label_2
_geom_bond_distance
_geom_bond_site_symmetry_2
_geom_bond_publ_flag
Ag1 O2 2.211(3) . ?
Ag1 N1 2.185(3) . ?
P1 O1 1.495(3) . ?
P1 N2 1.646(4) . ?
P1 C6 1.802(3) . ?
P1 C12 1.802(3) . ?
O2 H2A 0.9356 . ?
O2 H2B 0.9358 . ?
N1 C1 1.331(6) . ?
N1 C5 1.338(5) . ?
N2 H2 0.8600 . ?
N2 C4 1.402(5) . ?
C1 H1 0.9300 . ?
C1 C2 1.377(7) . ?
C2 H2C 0.9300 . ?
C2 C3 1.376(7) . ?
C3 H3 0.9300 . ?
C3 C4 1.391(7) . ?
C4 C5 1.386(5) . ?
C5 H5 0.9300 . ?
C6 C7 1.381(5) . ?
C6 C11 1.383(6) . ?
C7 H7 0.9300 . ?
C7 C8 1.392(6) . ?
C8 H8 0.9300 . ?
C8 C9 1.369(7) . ?
C9 H9 0.9300 . ?
C9 C10 1.381(8) . ?
C10 H10 0.9300 . ?
C10 C11 1.378(6) . ?
C11 H11 0.9300 . ?
C12 C13 1.391(6) . ?
C12 C17 1.395(6) . ?
C13 H13 0.9300 . ?
C13 C14 1.387(6) . ?
C14 H14 0.9300 . ?
C14 C15 1.371(7) . ?
C15 H15 0.9300 . ?
C15 C16 1.386(7) . ?
C16 H16 0.9300 . ?
C16 C17 1.381(6) . ?
C17 H17 0.9300 . ?
O3 N3 1.234(5) . ?
O4 N3 1.244(5) . ?
O5 N3 1.237(5) . ?

loop_
_geom_torsion_atom_site_label_1
_geom_torsion_atom_site_label_2
_geom_torsion_atom_site_label_3
_geom_torsion_atom_site_label_4
_geom_torsion
_geom_torsion_site_symmetry_1
_geom_torsion_site_symmetry_2
_geom_torsion_site_symmetry_3
_geom_torsion_site_symmetry_4
_geom_torsion_publ_flag
Ag1 N1 C1 C2 -171.5(4) . . . . ?
Ag1 N1 C5 C4 173.0(3) . . . . ?
P1 N2 C4 C3 162.7(4) . . . . ?
P1 N2 C4 C5 -17.4(6) . . . . ?
P1 C6 C7 C8 177.4(3) . . . . ?
P1 C6 C11 C10 -176.4(4) . . . . ?
P1 C12 C13 C14 179.2(3) . . . . ?
P1 C12 C17 C16 -178.1(3) . . . . ?
O1 P1 N2 C4 70.4(4) . . . . ?
O1 P1 C6 C7 -1.3(4) . . . . ?
O1 P1 C6 C11 176.6(3) . . . . ?
O1 P1 C12 C13 152.2(3) . . . . ?
O1 P1 C12 C17 -29.6(3) . . . . ?
N1 C1 C2 C3 -1.5(9) . . . . ?
N2 P1 C6 C7 125.9(3) . . . . ?
N2 P1 C6 C11 -56.2(4) . . . . ?
N2 P1 C12 C13 25.5(4) . . . . ?
N2 P1 C12 C17 -156.3(3) . . . . ?
N2 C4 C5 N1 178.8(4) . . . . ?
C1 N1 C5 C4 0.5(6) . . . . ?
C1 C2 C3 C4 0.6(9) . . . . ?
C2 C3 C4 N2 -179.3(5) . . . . ?
C2 C3 C4 C5 0.7(7) . . . . ?
C3 C4 C5 N1 -1.3(6) . . . . ?
C5 N1 C1 C2 1.0(8) . . . . ?
C6 P1 N2 C4 -52.1(4) . . . . ?
C6 P1 C12 C13 -87.4(3) . . . . ?
C6 P1 C12 C17 90.7(3) . . . . ?
C6 C7 C8 C9 -1.4(7) . . . . ?
C7 C6 C11 C10 1.5(7) . . . . ?
C7 C8 C9 C10 2.3(8) . . . . ?
C8 C9 C10 C11 -1.3(9) . . . . ?
C9 C10 C11 C6 -0.6(9) . . . . ?
C11 C6 C7 C8 -0.6(6) . . . . ?
C12 P1 N2 C4 -165.9(3) . . . . ?
C12 P1 C6 C7 -123.5(3) . . . . ?
C12 P1 C6 C11 54.4(4) . . . . ?
C12 C13 C14 C15 -1.4(7) . . . . ?
C13 C12 C17 C16 0.1(6) . . . . ?
C13 C14 C15 C16 0.5(7) . . . . ?
C14 C15 C16 C17 0.8(7) . . . . ?
C15 C16 C17 C12 -1.0(6) . . . . ?
C17 C12 C13 C14 1.1(6) . . . . ?
